data_7020408
loop_
_publ_author_name
'Luaces, Susana'
'Bould, Jonathan'
'Mac\'ias, Ram\'on'
'Sancho, Rodrigo'
'Lahoz, Fernando J.'
'Oro, Luis A.'

_publ_section_title
;
 Facile two-electron reduction of a closo-rhodathiadecaborane.
;
_journal_issue 38
_journal_name_full 'Dalton transactions (Cambridge, England : 2003)'
_journal_page_first 11627
_journal_page_last 11634
_journal_paper_doi 10.1039/c2dt31465g
_journal_volume 41
_journal_year 2012
_chemical_formula_moiety 'C36 H38 B8 Cl P2 Rh S, 0.25 (C6 H14)'
_chemical_formula_sum 'C37.5 H41.5 B8 Cl P2 Rh S'
_chemical_formula_weight 811.11
_chemical_name_systematic
;
?
;
_space_group_IT_number 2
_symmetry_cell_setting triclinic
_symmetry_space_group_name_Hall '-P 1'
_symmetry_space_group_name_H-M 'P -1'
_atom_sites_solution_hydrogens geom
_atom_sites_solution_primary direct
_atom_sites_solution_secondary difmap
_audit_creation_method SHELXL-97
_cell_angle_alpha 74.635(5)
_cell_angle_beta 88.279(5)
_cell_angle_gamma 66.756(5)
_cell_formula_units_Z 2
_cell_length_a 10.827(4)
_cell_length_b 11.101(4)
_cell_length_c 18.429(7)
_cell_measurement_reflns_used 2567
_cell_measurement_temperature 100(2)
_cell_measurement_theta_max 24.831
_cell_measurement_theta_min 2.2685
_cell_volume 1955.5(13)
_computing_cell_refinement 'APEX2 v. 2009.7 (Bruker AXS, 2008)'
_computing_data_collection 'APEX2 v. 2009.7 (Bruker AXS, 2008)'
_computing_data_reduction 'APEX2 v. 2009.7 (Bruker AXS, 2008)'
_computing_molecular_graphics ORTEP
_computing_publication_material 'SHELXL-97 (Sheldrick, 1997)'
_computing_structure_refinement 'SHELXL-97 (Sheldrick, 1997)'
_computing_structure_solution 'SHELXS-97 (Sheldrick, 1990)'
_diffrn_ambient_temperature 100(2)
_diffrn_detector_area_resol_mean 8.26
_diffrn_measured_fraction_theta_full 0.996
_diffrn_measured_fraction_theta_max 0.903
_diffrn_measurement_device_type 'Bruker APEX DUO system'
_diffrn_measurement_method '\w rotations with narrow frames'
_diffrn_radiation_monochromator graphite
_diffrn_radiation_source 'fine-focus sealed tube'
_diffrn_radiation_type MoK\a
_diffrn_radiation_wavelength 0.71073
_diffrn_reflns_av_R_equivalents 0.0773
_diffrn_reflns_av_sigmaI/netI 0.1482
_diffrn_reflns_limit_h_max 13
_diffrn_reflns_limit_h_min -14
_diffrn_reflns_limit_k_max 15
_diffrn_reflns_limit_k_min -15
_diffrn_reflns_limit_l_max 25
_diffrn_reflns_limit_l_min -25
_diffrn_reflns_number 20752
_diffrn_reflns_theta_full 27.50
_diffrn_reflns_theta_max 29.37
_diffrn_reflns_theta_min 1.15
_exptl_absorpt_coefficient_mu 0.668
_exptl_absorpt_correction_T_max 0.9736
_exptl_absorpt_correction_T_min 0.6699
_exptl_absorpt_correction_type multi-scan
_exptl_absorpt_process_details
;
Multi-scan correction included in APEX2 package (Bruker AXS, 2008)
;
_exptl_crystal_colour red
_exptl_crystal_density_diffrn 1.378
_exptl_crystal_density_method 'not measured'
_exptl_crystal_description prism
_exptl_crystal_F_000 829
_exptl_crystal_size_max 0.072
_exptl_crystal_size_mid 0.047
_exptl_crystal_size_min 0.045
_refine_diff_density_max 2.573
_refine_diff_density_min -1.195
_refine_diff_density_rms 0.135
_refine_ls_extinction_method none
_refine_ls_goodness_of_fit_ref 0.890
_refine_ls_hydrogen_treatment mixed
_refine_ls_matrix_type full
_refine_ls_number_parameters 474
_refine_ls_number_reflns 9725
_refine_ls_number_restraints 0
_refine_ls_restrained_S_all 0.890
_refine_ls_R_factor_all 0.1320
_refine_ls_R_factor_gt 0.0672
_refine_ls_shift/su_max 0.000
_refine_ls_shift/su_mean 0.000
_refine_ls_structure_factor_coef Fsqd
_refine_ls_weighting_details 'calc w=1/[\s^2^(Fo^2^)+(0.0802P)^2^+0.0000P] where P=(Fo^2^+2Fc^2^)/3'
_refine_ls_weighting_scheme calc
_refine_ls_wR_factor_gt 0.1410
_refine_ls_wR_factor_ref 0.1633
_reflns_number_gt 5313
_reflns_number_total 9725
_reflns_threshold_expression >2sigma(I)
_cod_data_source_file c2dt31465g.txt
_cod_data_source_block compound_5
_cod_depositor_comments
;
The following automatic conversions were performed:

'_symmetry_cell_setting' value 'Triclinic' changed to 'triclinic'
according to /home/saulius/struct/CIF-dictionaries/cif_core.dic
dictionary named 'cif_core.dic' version 2.4.2 from 2011-04-26.

Automatic conversion script
Id: cif_fix_values 1891 2012-01-12 08:04:46Z andrius 
;
_cod_original_cell_volume 1955.5(12)
_cod_original_formula_sum 'C37.50 H41.50 B8 Cl P2 Rh S'
_cod_database_code 7020408

loop_
_symmetry_equiv_pos_as_xyz
'x, y, z'
'-x, -y, -z'

loop_
_atom_site_label
_atom_site_type_symbol
_atom_site_fract_x
_atom_site_fract_y
_atom_site_fract_z
_atom_site_U_iso_or_equiv
_atom_site_adp_type
_atom_site_occupancy
_atom_site_symmetry_multiplicity
_atom_site_calc_flag
_atom_site_refinement_flags
Rh2 Rh 0.19589(4) 0.50222(4) 0.23088(3) 0.02559(13) Uani 1 1 d .
Cl Cl 0.26155(13) 0.38360(13) 0.13341(8) 0.0330(3) Uani 1 1 d .
S1 S 0.02195(14) 0.42557(14) 0.26213(9) 0.0376(4) Uani 1 1 d .
P1 P 0.12181(13) 0.70383(13) 0.13748(8) 0.0252(3) Uani 1 1 d .
P2 P 0.49740(14) 0.29446(13) 0.36027(8) 0.0281(3) Uani 1 1 d .
C1 C 0.1115(5) 0.8565(5) 0.1639(3) 0.0291(12) Uani 1 1 d .
C2 C 0.1874(6) 0.9301(6) 0.1318(4) 0.0413(15) Uani 1 1 d .
H2 H 0.2474 0.9014 0.0952 0.050 Uiso 1 1 calc R
C3 C 0.1763(7) 1.0449(6) 0.1527(4) 0.0513(18) Uani 1 1 d .
H3 H 0.2291 1.0938 0.1305 0.062 Uiso 1 1 calc R
C4 C 0.0885(7) 1.0892(6) 0.2060(4) 0.0502(18) Uani 1 1 d .
H4 H 0.0816 1.1678 0.2201 0.060 Uiso 1 1 calc R
C5 C 0.0113(7) 1.0179(6) 0.2381(4) 0.0456(16) Uani 1 1 d .
H5 H -0.0501 1.0485 0.2737 0.055 Uiso 1 1 calc R
C6 C 0.0237(5) 0.9013(5) 0.2180(3) 0.0335(13) Uani 1 1 d .
H6 H -0.0277 0.8514 0.2412 0.040 Uiso 1 1 calc R
C7 C -0.0463(5) 0.7498(5) 0.0954(3) 0.0256(11) Uani 1 1 d .
C8 C -0.1507(5) 0.8786(6) 0.0834(3) 0.0347(13) Uani 1 1 d .
H8 H -0.1362 0.9481 0.0982 0.042 Uiso 1 1 calc R
C9 C -0.2767(5) 0.9064(6) 0.0498(3) 0.0399(15) Uani 1 1 d .
H9 H -0.3470 0.9943 0.0430 0.048 Uiso 1 1 calc R
C10 C -0.3010(6) 0.8096(6) 0.0264(3) 0.0400(15) Uani 1 1 d .
H10 H -0.3871 0.8302 0.0035 0.048 Uiso 1 1 calc R
C11 C -0.1964(6) 0.6794(6) 0.0367(3) 0.0349(13) Uani 1 1 d .
H11 H -0.2113 0.6120 0.0199 0.042 Uiso 1 1 calc R
C12 C -0.0709(5) 0.6488(5) 0.0716(3) 0.0303(12) Uani 1 1 d .
H12 H -0.0014 0.5601 0.0795 0.036 Uiso 1 1 calc R
C13 C 0.2248(5) 0.7039(5) 0.0571(3) 0.0269(12) Uani 1 1 d .
C14 C 0.1704(5) 0.7586(5) -0.0177(3) 0.0295(12) Uani 1 1 d .
H14 H 0.0754 0.7952 -0.0287 0.035 Uiso 1 1 calc R
C15 C 0.2531(6) 0.7604(6) -0.0763(3) 0.0358(13) Uani 1 1 d .
H15 H 0.2141 0.7978 -0.1270 0.043 Uiso 1 1 calc R
C16 C 0.3922(6) 0.7082(5) -0.0622(4) 0.0361(14) Uani 1 1 d .
H16 H 0.4485 0.7097 -0.1027 0.043 Uiso 1 1 calc R
C17 C 0.4471(5) 0.6542(5) 0.0116(3) 0.0338(13) Uani 1 1 d .
H17 H 0.5423 0.6182 0.0216 0.041 Uiso 1 1 calc R
C18 C 0.3673(5) 0.6511(5) 0.0715(3) 0.0318(13) Uani 1 1 d .
H18 H 0.4074 0.6140 0.1219 0.038 Uiso 1 1 calc R
C19 C 0.5685(5) 0.1406(5) 0.3290(3) 0.0265(12) Uani 1 1 d .
C20 C 0.5142(5) 0.1394(5) 0.2616(3) 0.0307(12) Uani 1 1 d .
H20 H 0.4384 0.2167 0.2345 0.037 Uiso 1 1 calc R
C21 C 0.5700(6) 0.0262(6) 0.2339(3) 0.0354(13) Uani 1 1 d .
H21 H 0.5328 0.0261 0.1879 0.042 Uiso 1 1 calc R
C22 C 0.6811(5) -0.0875(5) 0.2740(4) 0.0366(14) Uani 1 1 d .
H22 H 0.7202 -0.1645 0.2547 0.044 Uiso 1 1 calc R
C23 C 0.7352(5) -0.0893(6) 0.3417(4) 0.0390(15) Uani 1 1 d .
H23 H 0.8097 -0.1681 0.3691 0.047 Uiso 1 1 calc R
C24 C 0.6801(5) 0.0251(5) 0.3700(3) 0.0327(13) Uani 1 1 d .
H24 H 0.7173 0.0248 0.4161 0.039 Uiso 1 1 calc R
C25 C 0.5649(5) 0.4133(5) 0.3050(3) 0.0293(12) Uani 1 1 d .
C26 C 0.5248(6) 0.5405(6) 0.3192(3) 0.0365(14) Uani 1 1 d .
H26 H 0.4678 0.5618 0.3582 0.044 Uiso 1 1 calc R
C27 C 0.5708(6) 0.6366(6) 0.2745(4) 0.0405(15) Uani 1 1 d .
H27 H 0.5454 0.7229 0.2840 0.049 Uiso 1 1 calc R
C28 C 0.6517(6) 0.6068(6) 0.2176(4) 0.0397(14) Uani 1 1 d .
H28 H 0.6814 0.6726 0.1878 0.048 Uiso 1 1 calc R
C29 C 0.6907(6) 0.4798(6) 0.2033(3) 0.0353(13) Uani 1 1 d .
H29 H 0.7464 0.4594 0.1636 0.042 Uiso 1 1 calc R
C30 C 0.6476(5) 0.3839(5) 0.2473(3) 0.0310(12) Uani 1 1 d .
H30 H 0.6747 0.2973 0.2379 0.037 Uiso 1 1 calc R
C31 C 0.5685(6) 0.2444(5) 0.4565(3) 0.0318(13) Uani 1 1 d .
C32 C 0.6718(7) 0.2788(6) 0.4759(4) 0.0477(17) Uani 1 1 d .
H32 H 0.7034 0.3342 0.4382 0.057 Uiso 1 1 calc R
C33 C 0.7281(8) 0.2324(7) 0.5497(4) 0.061(2) Uani 1 1 d .
H33 H 0.7985 0.2559 0.5624 0.073 Uiso 1 1 calc R
C34 C 0.6824(7) 0.1518(7) 0.6054(4) 0.0525(18) Uani 1 1 d .
H34 H 0.7206 0.1212 0.6561 0.063 Uiso 1 1 calc R
C35 C 0.5811(6) 0.1163(6) 0.5867(3) 0.0428(16) Uani 1 1 d .
H35 H 0.5498 0.0607 0.6245 0.051 Uiso 1 1 calc R
C36 C 0.5256(6) 0.1621(6) 0.5129(3) 0.0361(14) Uani 1 1 d .
H36 H 0.4565 0.1367 0.5004 0.043 Uiso 1 1 calc R
B6 B 0.2999(6) 0.3844(6) 0.3501(4) 0.0299(14) Uani 1 1 d .
B7 B 0.1881(6) 0.5721(6) 0.3301(4) 0.0301(14) Uani 1 1 d .
B3 B 0.0229(6) 0.5759(7) 0.3022(4) 0.0367(16) Uani 1 1 d .
B5 B 0.1923(6) 0.3106(6) 0.3257(4) 0.0338(15) Uani 1 1 d .
B10 B 0.2451(7) 0.4608(7) 0.4200(4) 0.0380(16) Uani 1 1 d .
B8 B 0.0747(8) 0.5195(7) 0.4002(4) 0.0452(19) Uani 1 1 d .
B4 B 0.0281(7) 0.4057(8) 0.3697(5) 0.049(2) Uani 1 1 d .
B9 B 0.1882(7) 0.3375(7) 0.4197(4) 0.0387(17) Uani 1 1 d .
H H 0.338(5) 0.518(5) 0.219(3) 0.036(15) Uiso 1 1 d .
H7B H 0.209(4) 0.666(4) 0.319(2) 0.010(11) Uiso 1 1 d .
H3B H -0.079(5) 0.670(5) 0.287(3) 0.026(13) Uiso 1 1 d .
H5B H 0.224(7) 0.213(7) 0.325(4) 0.07(2) Uiso 1 1 d .
H10B H 0.297(5) 0.462(5) 0.471(3) 0.021(13) Uiso 1 1 d .
H8B H 0.009(5) 0.571(5) 0.440(3) 0.021(13) Uiso 1 1 d .
H4B H -0.045(6) 0.379(6) 0.390(3) 0.039(16) Uiso 1 1 d .
H9B H 0.211(5) 0.247(5) 0.470(3) 0.015(12) Uiso 1 1 d .

loop_
_atom_site_aniso_label
_atom_site_aniso_U_11
_atom_site_aniso_U_22
_atom_site_aniso_U_33
_atom_site_aniso_U_23
_atom_site_aniso_U_13
_atom_site_aniso_U_12
Rh2 0.0180(2) 0.0199(2) 0.0370(3) -0.00974(18) -0.00142(16) -0.00419(15)
Cl 0.0277(7) 0.0269(7) 0.0406(8) -0.0151(6) -0.0025(6) -0.0028(5)
S1 0.0200(7) 0.0289(7) 0.0591(10) -0.0082(7) -0.0011(6) -0.0072(6)
P1 0.0181(7) 0.0231(7) 0.0342(8) -0.0097(6) -0.0025(5) -0.0065(5)
P2 0.0237(7) 0.0201(6) 0.0363(8) -0.0085(6) -0.0005(6) -0.0039(5)
C1 0.023(3) 0.026(3) 0.038(3) -0.011(2) -0.009(2) -0.007(2)
C2 0.040(4) 0.035(3) 0.055(4) -0.016(3) 0.002(3) -0.020(3)
C3 0.066(5) 0.031(3) 0.064(5) -0.009(3) -0.002(4) -0.029(3)
C4 0.056(4) 0.026(3) 0.064(5) -0.015(3) -0.021(4) -0.008(3)
C5 0.045(4) 0.027(3) 0.058(4) -0.017(3) -0.009(3) -0.002(3)
C6 0.028(3) 0.025(3) 0.046(4) -0.013(3) -0.003(3) -0.006(2)
C7 0.021(3) 0.024(3) 0.033(3) -0.010(2) -0.002(2) -0.009(2)
C8 0.030(3) 0.029(3) 0.045(4) -0.009(3) 0.001(3) -0.012(2)
C9 0.017(3) 0.036(3) 0.059(4) -0.011(3) -0.006(3) -0.004(2)
C10 0.020(3) 0.043(3) 0.051(4) -0.003(3) -0.011(3) -0.012(3)
C11 0.031(3) 0.036(3) 0.042(4) -0.014(3) 0.002(3) -0.017(3)
C12 0.022(3) 0.026(3) 0.041(3) -0.008(2) -0.005(2) -0.008(2)
C13 0.018(2) 0.023(3) 0.041(3) -0.014(2) -0.001(2) -0.006(2)
C14 0.021(3) 0.024(3) 0.039(3) -0.009(2) -0.001(2) -0.005(2)
C15 0.034(3) 0.031(3) 0.033(3) -0.005(3) -0.001(3) -0.006(2)
C16 0.028(3) 0.029(3) 0.051(4) -0.014(3) 0.012(3) -0.010(2)
C17 0.020(3) 0.028(3) 0.051(4) -0.010(3) -0.001(3) -0.007(2)
C18 0.027(3) 0.030(3) 0.038(3) -0.008(2) -0.001(2) -0.011(2)
C19 0.017(2) 0.025(3) 0.033(3) -0.007(2) 0.003(2) -0.004(2)
C20 0.025(3) 0.028(3) 0.033(3) -0.005(2) -0.001(2) -0.006(2)
C21 0.031(3) 0.033(3) 0.046(4) -0.018(3) 0.003(3) -0.013(2)
C22 0.026(3) 0.025(3) 0.062(4) -0.020(3) 0.012(3) -0.008(2)
C23 0.021(3) 0.029(3) 0.061(4) -0.015(3) -0.001(3) -0.001(2)
C24 0.024(3) 0.027(3) 0.042(3) -0.013(3) -0.005(2) -0.002(2)
C25 0.019(3) 0.027(3) 0.036(3) -0.008(2) -0.002(2) -0.003(2)
C26 0.028(3) 0.032(3) 0.046(4) -0.010(3) 0.013(3) -0.009(2)
C27 0.036(3) 0.032(3) 0.056(4) -0.016(3) 0.007(3) -0.013(3)
C28 0.035(3) 0.041(3) 0.051(4) -0.011(3) 0.004(3) -0.024(3)
C29 0.028(3) 0.041(3) 0.045(4) -0.016(3) 0.007(3) -0.018(3)
C30 0.025(3) 0.028(3) 0.036(3) -0.007(2) -0.005(2) -0.008(2)
C31 0.033(3) 0.019(3) 0.039(3) -0.007(2) -0.005(2) -0.005(2)
C32 0.059(4) 0.037(3) 0.054(4) -0.009(3) -0.007(3) -0.028(3)
C33 0.086(6) 0.055(4) 0.051(5) -0.006(4) -0.023(4) -0.042(4)
C34 0.062(5) 0.044(4) 0.044(4) -0.014(3) -0.009(3) -0.011(3)
C35 0.041(4) 0.034(3) 0.037(4) -0.004(3) 0.007(3) -0.002(3)
C36 0.025(3) 0.033(3) 0.036(3) -0.001(3) -0.001(2) -0.001(2)
B6 0.020(3) 0.022(3) 0.039(4) -0.005(3) 0.001(3) -0.002(2)
B7 0.031(3) 0.022(3) 0.029(4) -0.005(3) -0.003(3) -0.003(3)
B3 0.021(3) 0.030(3) 0.047(4) -0.008(3) 0.009(3) 0.000(3)
B5 0.017(3) 0.021(3) 0.055(5) -0.005(3) 0.002(3) -0.002(2)
B10 0.034(4) 0.033(4) 0.034(4) -0.007(3) 0.003(3) -0.001(3)
B8 0.040(4) 0.039(4) 0.041(4) -0.013(3) 0.005(3) 0.001(3)
B4 0.023(4) 0.043(4) 0.065(5) 0.000(4) 0.016(3) -0.007(3)
B9 0.028(4) 0.032(4) 0.038(4) 0.001(3) 0.005(3) -0.002(3)

loop_
_atom_type_symbol
_atom_type_description
_atom_type_scat_dispersion_real
_atom_type_scat_dispersion_imag
_atom_type_scat_source
C C 0.0030 0.0020 'International Tables Vol C Tables 4.2.6.8 and 6.1.1.4'
H H 0.0000 0.0000 'International Tables Vol C Tables 4.2.6.8 and 6.1.1.4'
B B 0.0010 0.0010 'International Tables Vol C Tables 4.2.6.8 and 6.1.1.4'
P P 0.1020 0.0940 'International Tables Vol C Tables 4.2.6.8 and 6.1.1.4'
S S 0.1250 0.1230 'International Tables Vol C Tables 4.2.6.8 and 6.1.1.4'
Cl Cl 0.1480 0.1590 'International Tables Vol C Tables 4.2.6.8 and 6.1.1.4'
Rh Rh -1.1180 0.9190 'International Tables Vol C Tables 4.2.6.8 and 6.1.1.4'

loop_
_geom_angle_atom_site_label_1
_geom_angle_atom_site_label_2
_geom_angle_atom_site_label_3
_geom_angle
B7 Rh2 B3 49.7(3)
B7 Rh2 P1 101.38(17)
B3 Rh2 P1 94.10(18)
B7 Rh2 B6 50.1(2)
B3 Rh2 B6 79.1(2)
P1 Rh2 B6 147.17(16)
B7 Rh2 S1 94.46(19)
B3 Rh2 S1 51.28(19)
P1 Rh2 S1 111.40(5)
B6 Rh2 S1 89.45(17)
B7 Rh2 B5 79.6(2)
B3 Rh2 B5 71.3(2)
P1 Rh2 B5 160.29(15)
B6 Rh2 B5 45.0(2)
S1 Rh2 B5 49.15(16)
B7 Rh2 Cl 165.46(16)
B3 Rh2 Cl 141.2(2)
P1 Rh2 Cl 88.34(6)
B6 Rh2 Cl 117.02(15)
S1 Rh2 Cl 91.95(6)
B5 Rh2 Cl 94.94(17)
B7 Rh2 H 86.4(18)
B3 Rh2 H 134.3(18)
P1 Rh2 H 81.4(18)
B6 Rh2 H 80.8(18)
S1 Rh2 H 166.6(18)
B5 Rh2 H 118.2(19)
Cl Rh2 H 84.4(18)
B4 S1 B5 60.0(3)
B4 S1 B3 59.3(3)
B5 S1 B3 86.1(3)
B4 S1 Rh2 99.5(2)
B5 S1 Rh2 66.2(2)
B3 S1 Rh2 61.99(19)
C7 P1 C13 104.0(2)
C7 P1 C1 104.7(2)
C13 P1 C1 102.7(2)
C7 P1 Rh2 112.37(18)
C13 P1 Rh2 114.60(17)
C1 P1 Rh2 117.03(18)
C31 P2 C19 105.2(2)
C31 P2 C25 106.8(3)
C19 P2 C25 107.1(2)
C31 P2 B6 112.9(3)
C19 P2 B6 115.5(3)
C25 P2 B6 108.8(3)
C2 C1 C6 118.4(5)
C2 C1 P1 122.3(4)
C6 C1 P1 119.3(4)
C3 C2 C1 120.6(6)
C3 C2 H2 119.7
C1 C2 H2 119.7
C2 C3 C4 120.7(6)
C2 C3 H3 119.6
C4 C3 H3 119.6
C5 C4 C3 119.5(6)
C5 C4 H4 120.3
C3 C4 H4 120.3
C4 C5 C6 120.0(6)
C4 C5 H5 120.0
C6 C5 H5 120.0
C5 C6 C1 120.8(6)
C5 C6 H6 119.6
C1 C6 H6 119.6
C8 C7 C12 118.3(5)
C8 C7 P1 124.0(4)
C12 C7 P1 117.7(4)
C7 C8 C9 120.5(5)
C7 C8 H8 119.7
C9 C8 H8 119.7
C10 C9 C8 121.6(5)
C10 C9 H9 119.2
C8 C9 H9 119.2
C9 C10 C11 119.0(5)
C9 C10 H10 120.5
C11 C10 H10 120.5
C12 C11 C10 120.3(5)
C12 C11 H11 119.9
C10 C11 H11 119.9
C11 C12 C7 120.4(5)
C11 C12 H12 119.8
C7 C12 H12 119.8
C14 C13 C18 118.2(5)
C14 C13 P1 123.3(4)
C18 C13 P1 118.5(4)
C15 C14 C13 120.8(5)
C15 C14 H14 119.6
C13 C14 H14 119.6
C14 C15 C16 121.0(5)
C14 C15 H15 119.5
C16 C15 H15 119.5
C17 C16 C15 118.8(5)
C17 C16 H16 120.6
C15 C16 H16 120.6
C16 C17 C18 121.7(5)
C16 C17 H17 119.2
C18 C17 H17 119.2
C17 C18 C13 119.6(5)
C17 C18 H18 120.2
C13 C18 H18 120.2
C20 C19 C24 119.8(5)
C20 C19 P2 118.9(4)
C24 C19 P2 121.3(4)
C21 C20 C19 120.6(5)
C21 C20 H20 119.7
C19 C20 H20 119.7
C20 C21 C22 119.6(5)
C20 C21 H21 120.2
C22 C21 H21 120.2
C23 C22 C21 120.7(5)
C23 C22 H22 119.6
C21 C22 H22 119.6
C22 C23 C24 120.1(5)
C22 C23 H23 120.0
C24 C23 H23 120.0
C23 C24 C19 119.1(5)
C23 C24 H24 120.4
C19 C24 H24 120.4
C30 C25 C26 120.0(5)
C30 C25 P2 122.1(4)
C26 C25 P2 117.9(4)
C25 C26 C27 118.8(5)
C25 C26 H26 120.6
C27 C26 H26 120.6
C28 C27 C26 120.8(5)
C28 C27 H27 119.6
C26 C27 H27 119.6
C27 C28 C29 120.3(6)
C27 C28 H28 119.9
C29 C28 H28 119.9
C30 C29 C28 119.6(5)
C30 C29 H29 120.2
C28 C29 H29 120.2
C29 C30 C25 120.6(5)
C29 C30 H30 119.7
C25 C30 H30 119.7
C36 C31 C32 118.3(6)
C36 C31 P2 119.4(4)
C32 C31 P2 122.2(5)
C33 C32 C31 120.2(6)
C33 C32 H32 119.9
C31 C32 H32 119.9
C32 C33 C34 120.5(7)
C32 C33 H33 119.7
C34 C33 H33 119.7
C35 C34 C33 119.7(6)
C35 C34 H34 120.2
C33 C34 H34 120.2
C34 C35 C36 119.7(6)
C34 C35 H35 120.2
C36 C35 H35 120.2
C35 C36 C31 121.5(6)
C35 C36 H36 119.2
C31 C36 H36 119.2
B10 B6 B5 113.3(5)
B10 B6 B9 57.5(4)
B5 B6 B9 60.3(4)
B10 B6 B7 57.8(3)
B5 B6 B7 104.3(4)
B9 B6 B7 91.9(4)
B10 B6 P2 110.2(4)
B5 B6 P2 123.6(4)
B9 B6 P2 124.9(4)
B7 B6 P2 129.0(4)
B10 B6 Rh2 117.4(4)
B5 B6 Rh2 70.0(3)
B9 B6 Rh2 114.2(4)
B7 B6 Rh2 61.0(3)
P2 B6 Rh2 117.5(3)
B10 B7 B3 108.7(5)
B10 B7 B6 55.4(3)
B3 B7 B6 101.6(4)
B10 B7 B8 56.0(4)
B3 B7 B8 56.5(4)
B6 B7 B8 86.8(4)
B10 B7 Rh2 122.6(4)
B3 B7 Rh2 68.2(3)
B6 B7 Rh2 68.8(3)
B8 B7 Rh2 112.6(4)
B10 B7 H7B 115(2)
B3 B7 H7B 123(2)
B6 B7 H7B 133(2)
B8 B7 H7B 128(2)
Rh2 B7 H7B 113(2)
B8 B3 B7 62.8(4)
B8 B3 B4 55.8(4)
B7 B3 B4 101.4(4)
B8 B3 S1 112.3(4)
B7 B3 S1 118.3(4)
B4 B3 S1 58.7(3)
B8 B3 Rh2 112.7(4)
B7 B3 Rh2 62.1(3)
B4 B3 Rh2 102.3(3)
S1 B3 Rh2 66.7(2)
B8 B3 H3B 113(2)
B7 B3 H3B 127(3)
B4 B3 H3B 119(2)
S1 B3 H3B 112(2)
Rh2 B3 H3B 130(2)
B6 B5 B9 61.5(4)
B6 B5 B4 100.3(5)
B9 B5 B4 55.5(4)
B6 B5 S1 120.8(4)
B9 B5 S1 113.0(4)
B4 B5 S1 59.1(3)
B6 B5 Rh2 64.9(3)
B9 B5 Rh2 111.3(4)
B4 B5 Rh2 98.1(3)
S1 B5 Rh2 64.7(2)
B6 B5 H5B 124(4)
B9 B5 H5B 116(4)
B4 B5 H5B 124(4)
S1 B5 H5B 111(4)
Rh2 B5 H5B 129(4)
B6 B10 B9 66.0(4)
B6 B10 B8 99.6(5)
B9 B10 B8 65.3(4)
B6 B10 B7 66.8(4)
B9 B10 B7 102.4(5)
B8 B10 B7 66.6(4)
B6 B10 H10B 133(3)
B9 B10 H10B 123(3)
B8 B10 H10B 127(2)
B7 B10 H10B 134(3)
B10 B8 B4 112.9(5)
B10 B8 B3 114.0(5)
B4 B8 B3 67.1(5)
B10 B8 B9 57.3(4)
B4 B8 B9 58.8(4)
B3 B8 B9 105.9(5)
B10 B8 B7 57.4(4)
B4 B8 B7 107.8(5)
B3 B8 B7 60.7(4)
B9 B8 B7 91.9(4)
B10 B8 H8B 117(3)
B4 B8 H8B 116(3)
B3 B8 H8B 120(2)
B9 B8 H8B 127(2)
B7 B8 H8B 132(3)
B8 B4 B9 63.3(5)
B8 B4 S1 116.7(5)
B9 B4 S1 117.8(4)
B8 B4 B3 57.1(4)
B9 B4 B3 102.1(5)
S1 B4 B3 62.0(3)
B8 B4 B5 100.6(5)
B9 B4 B5 58.7(4)
S1 B4 B5 60.9(3)
B3 B4 B5 87.9(4)
B8 B4 H4B 123(3)
B9 B4 H4B 122(3)
S1 B4 H4B 109(3)
B3 B4 H4B 131(3)
B5 B4 H4B 132(3)
B10 B9 B4 112.2(5)
B10 B9 B5 110.6(5)
B4 B9 B5 65.8(4)
B10 B9 B8 57.4(4)
B4 B9 B8 57.9(4)
B5 B9 B8 101.8(5)
B10 B9 B6 56.6(4)
B4 B9 B6 105.4(5)
B5 B9 B6 58.3(4)
B8 B9 B6 89.4(4)
B10 B9 H9B 121(2)
B4 B9 H9B 117(2)
B5 B9 H9B 118(2)
B8 B9 H9B 134(2)
B6 B9 H9B 131(2)

loop_
_geom_bond_atom_site_label_1
_geom_bond_atom_site_label_2
_geom_bond_distance
Rh2 B7 2.154(6)
Rh2 B3 2.262(6)
Rh2 P1 2.2890(16)
Rh2 B6 2.296(7)
Rh2 S1 2.3541(17)
Rh2 B5 2.382(7)
Rh2 Cl 2.4298(15)
Rh2 H 1.62(5)
S1 B4 1.935(9)
S1 B5 1.970(7)
S1 B3 1.999(7)
P1 C7 1.821(5)
P1 C13 1.827(6)
P1 C1 1.845(5)
P2 C31 1.808(6)
P2 C19 1.816(5)
P2 C25 1.821(6)
P2 B6 1.961(6)
C1 C2 1.392(8)
C1 C6 1.406(8)
C2 C3 1.387(8)
C2 H2 0.9500
C3 C4 1.393(10)
C3 H3 0.9500
C4 C5 1.385(9)
C4 H4 0.9500
C5 C6 1.394(7)
C5 H5 0.9500
C6 H6 0.9500
C7 C8 1.394(7)
C7 C12 1.422(7)
C8 C9 1.398(7)
C8 H8 0.9500
C9 C10 1.375(8)
C9 H9 0.9500
C10 C11 1.408(8)
C10 H10 0.9500
C11 C12 1.397(7)
C11 H11 0.9500
C12 H12 0.9500
C13 C14 1.393(7)
C13 C18 1.423(7)
C14 C15 1.383(8)
C14 H14 0.9500
C15 C16 1.388(8)
C15 H15 0.9500
C16 C17 1.378(8)
C16 H16 0.9500
C17 C18 1.382(8)
C17 H17 0.9500
C18 H18 0.9500
C19 C20 1.395(7)
C19 C24 1.412(7)
C20 C21 1.389(7)
C20 H20 0.9500
C21 C22 1.396(8)
C21 H21 0.9500
C22 C23 1.386(8)
C22 H22 0.9500
C23 C24 1.406(7)
C23 H23 0.9500
C24 H24 0.9500
C25 C30 1.392(7)
C25 C26 1.399(7)
C26 C27 1.411(8)
C26 H26 0.9500
C27 C28 1.369(8)
C27 H27 0.9500
C28 C29 1.399(8)
C28 H28 0.9500
C29 C30 1.385(8)
C29 H29 0.9500
C30 H30 0.9500
C31 C36 1.390(8)
C31 C32 1.399(8)
C32 C33 1.385(9)
C32 H32 0.9500
C33 C34 1.390(10)
C33 H33 0.9500
C34 C35 1.383(9)
C34 H34 0.9500
C35 C36 1.384(8)
C35 H35 0.9500
C36 H36 0.9500
B6 B10 1.692(9)
B6 B5 1.793(10)
B6 B9 1.852(10)
B6 B7 1.889(8)
B7 B10 1.740(9)
B7 B3 1.857(10)
B7 B8 1.895(11)
B7 H7B 1.12(4)
B3 B8 1.776(10)
B3 B4 1.948(10)
B3 H3B 1.16(5)
B5 B9 1.831(11)
B5 B4 1.954(9)
B5 H5B 1.00(7)
B10 B9 1.710(11)
B10 B8 1.711(10)
B10 H10B 1.11(5)
B8 B4 1.750(12)
B8 B9 1.845(10)
B8 H8B 1.12(5)
B4 B9 1.766(11)
B4 H4B 0.98(6)
B9 H9B 1.12(5)

loop_
_geom_torsion_atom_site_label_1
_geom_torsion_atom_site_label_2
_geom_torsion_atom_site_label_3
_geom_torsion_atom_site_label_4
_geom_torsion
B7 Rh2 S1 B4 -21.0(3)
B3 Rh2 S1 B4 -47.5(3)
P1 Rh2 S1 B4 -125.1(2)
B6 Rh2 S1 B4 28.9(3)
B5 Rh2 S1 B4 51.1(3)
Cl Rh2 S1 B4 145.9(2)
B7 Rh2 S1 B5 -72.1(3)
B3 Rh2 S1 B5 -98.6(3)
P1 Rh2 S1 B5 -176.2(2)
B6 Rh2 S1 B5 -22.2(3)
Cl Rh2 S1 B5 94.8(2)
B7 Rh2 S1 B3 26.5(3)
P1 Rh2 S1 B3 -77.5(2)
B6 Rh2 S1 B3 76.5(3)
B5 Rh2 S1 B3 98.6(3)
Cl Rh2 S1 B3 -166.5(2)
B7 Rh2 P1 C7 -109.0(3)
B3 Rh2 P1 C7 -59.3(3)
B6 Rh2 P1 C7 -135.6(3)
S1 Rh2 P1 C7 -9.53(19)
B5 Rh2 P1 C7 -18.1(6)
Cl Rh2 P1 C7 81.92(18)
B7 Rh2 P1 C13 132.6(3)
B3 Rh2 P1 C13 -177.7(3)
B6 Rh2 P1 C13 106.0(3)
S1 Rh2 P1 C13 -127.91(19)
B5 Rh2 P1 C13 -136.5(5)
Cl Rh2 P1 C13 -36.46(19)
B7 Rh2 P1 C1 12.3(3)
B3 Rh2 P1 C1 61.9(3)
B6 Rh2 P1 C1 -14.3(4)
S1 Rh2 P1 C1 111.7(2)
B5 Rh2 P1 C1 103.1(6)
Cl Rh2 P1 C1 -156.8(2)
C7 P1 C1 C2 -116.7(5)
C13 P1 C1 C2 -8.4(5)
Rh2 P1 C1 C2 118.1(4)
C7 P1 C1 C6 63.0(5)
C13 P1 C1 C6 171.3(4)
Rh2 P1 C1 C6 -62.2(5)
C6 C1 C2 C3 -0.1(9)
P1 C1 C2 C3 179.6(5)
C1 C2 C3 C4 -0.3(10)
C2 C3 C4 C5 -0.2(10)
C3 C4 C5 C6 1.2(9)
C4 C5 C6 C1 -1.6(9)
C2 C1 C6 C5 1.1(8)
P1 C1 C6 C5 -178.6(4)
C13 P1 C7 C8 -103.5(5)
C1 P1 C7 C8 4.0(6)
Rh2 P1 C7 C8 132.0(4)
C13 P1 C7 C12 74.7(5)
C1 P1 C7 C12 -177.9(4)
Rh2 P1 C7 C12 -49.8(5)
C12 C7 C8 C9 0.9(9)
P1 C7 C8 C9 179.1(5)
C7 C8 C9 C10 -1.2(9)
C8 C9 C10 C11 0.1(10)
C9 C10 C11 C12 1.2(9)
C10 C11 C12 C7 -1.5(9)
C8 C7 C12 C11 0.4(8)
P1 C7 C12 C11 -177.9(4)
C7 P1 C13 C14 12.7(5)
C1 P1 C13 C14 -96.3(5)
Rh2 P1 C13 C14 135.7(4)
C7 P1 C13 C18 -170.3(4)
C1 P1 C13 C18 80.7(4)
Rh2 P1 C13 C18 -47.3(4)
C18 C13 C14 C15 0.6(8)
P1 C13 C14 C15 177.6(4)
C13 C14 C15 C16 -0.3(8)
C14 C15 C16 C17 0.0(8)
C15 C16 C17 C18 -0.1(8)
C16 C17 C18 C13 0.5(8)
C14 C13 C18 C17 -0.7(8)
P1 C13 C18 C17 -177.8(4)
C31 P2 C19 C20 168.2(4)
C25 P2 C19 C20 -78.4(5)
B6 P2 C19 C20 43.0(5)
C31 P2 C19 C24 -14.1(5)
C25 P2 C19 C24 99.3(5)
B6 P2 C19 C24 -139.3(5)
C24 C19 C20 C21 -0.9(8)
P2 C19 C20 C21 176.8(4)
C19 C20 C21 C22 0.2(9)
C20 C21 C22 C23 0.9(9)
C21 C22 C23 C24 -1.3(9)
C22 C23 C24 C19 0.7(9)
C20 C19 C24 C23 0.4(8)
P2 C19 C24 C23 -177.2(4)
C31 P2 C25 C30 116.1(5)
C19 P2 C25 C30 3.9(5)
B6 P2 C25 C30 -121.6(5)
C31 P2 C25 C26 -67.5(5)
C19 P2 C25 C26 -179.7(4)
B6 P2 C25 C26 54.8(5)
C30 C25 C26 C27 -0.5(8)
P2 C25 C26 C27 -177.0(5)
C25 C26 C27 C28 0.8(9)
C26 C27 C28 C29 -0.4(9)
C27 C28 C29 C30 -0.3(9)
C28 C29 C30 C25 0.6(8)
C26 C25 C30 C29 -0.2(8)
P2 C25 C30 C29 176.1(4)
C19 P2 C31 C36 -71.8(5)
C25 P2 C31 C36 174.7(4)
B6 P2 C31 C36 55.1(5)
C19 P2 C31 C32 104.3(5)
C25 P2 C31 C32 -9.3(5)
B6 P2 C31 C32 -128.9(5)
C36 C31 C32 C33 -0.6(9)
P2 C31 C32 C33 -176.7(5)
C31 C32 C33 C34 -0.3(11)
C32 C33 C34 C35 0.8(11)
C33 C34 C35 C36 -0.4(10)
C34 C35 C36 C31 -0.5(9)
C32 C31 C36 C35 1.0(8)
P2 C31 C36 C35 177.2(4)
C31 P2 B6 B10 26.8(5)
C19 P2 B6 B10 147.9(4)
C25 P2 B6 B10 -91.7(4)
C31 P2 B6 B5 -111.8(5)
C19 P2 B6 B5 9.3(6)
C25 P2 B6 B5 129.7(5)
C31 P2 B6 B9 -37.0(6)
C19 P2 B6 B9 84.1(5)
C25 P2 B6 B9 -155.5(5)
C31 P2 B6 B7 91.1(5)
C19 P2 B6 B7 -147.8(5)
C25 P2 B6 B7 -27.3(6)
C31 P2 B6 Rh2 164.8(3)
C19 P2 B6 Rh2 -74.1(4)
C25 P2 B6 Rh2 46.4(4)
B7 Rh2 B6 B10 13.5(4)
B3 Rh2 B6 B10 -32.2(5)
P1 Rh2 B6 B10 48.4(6)
S1 Rh2 B6 B10 -82.8(4)
B5 Rh2 B6 B10 -106.6(5)
Cl Rh2 B6 B10 -174.7(4)
B7 Rh2 B6 B5 120.1(4)
B3 Rh2 B6 B5 74.4(3)
P1 Rh2 B6 B5 155.0(3)
S1 Rh2 B6 B5 23.8(3)
Cl Rh2 B6 B5 -68.1(3)
B7 Rh2 B6 B9 78.0(4)
B3 Rh2 B6 B9 32.3(4)
P1 Rh2 B6 B9 112.9(4)
S1 Rh2 B6 B9 -18.3(4)
B5 Rh2 B6 B9 -42.1(4)
Cl Rh2 B6 B9 -110.2(4)
B3 Rh2 B6 B7 -45.7(3)
P1 Rh2 B6 B7 34.9(4)
S1 Rh2 B6 B7 -96.3(3)
B5 Rh2 B6 B7 -120.1(4)
Cl Rh2 B6 B7 171.8(2)
B7 Rh2 B6 P2 -121.5(5)
B3 Rh2 B6 P2 -167.3(4)
P1 Rh2 B6 P2 -86.7(4)
S1 Rh2 B6 P2 142.2(3)
B5 Rh2 B6 P2 118.4(4)
Cl Rh2 B6 P2 50.3(4)
B5 B6 B7 B10 108.8(5)
B9 B6 B7 B10 49.0(4)
P2 B6 B7 B10 -90.8(6)
Rh2 B6 B7 B10 165.8(4)
B10 B6 B7 B3 -104.9(5)
B5 B6 B7 B3 3.9(6)
B9 B6 B7 B3 -55.9(5)
P2 B6 B7 B3 164.3(4)
Rh2 B6 B7 B3 60.9(3)
B10 B6 B7 B8 -50.1(4)
B5 B6 B7 B8 58.7(5)
B9 B6 B7 B8 -1.1(4)
P2 B6 B7 B8 -140.9(5)
Rh2 B6 B7 B8 115.8(4)
B10 B6 B7 Rh2 -165.8(4)
B5 B6 B7 Rh2 -57.1(4)
B9 B6 B7 Rh2 -116.8(4)
P2 B6 B7 Rh2 103.4(5)
B3 Rh2 B7 B10 98.9(6)
P1 Rh2 B7 B10 -175.4(4)
B6 Rh2 B7 B10 -13.8(4)
S1 Rh2 B7 B10 71.7(5)
B5 Rh2 B7 B10 24.6(5)
Cl Rh2 B7 B10 -44.2(11)
P1 Rh2 B7 B3 85.7(3)
B6 Rh2 B7 B3 -112.7(4)
S1 Rh2 B7 B3 -27.2(3)
B5 Rh2 B7 B3 -74.3(3)
Cl Rh2 B7 B3 -143.1(6)
B3 Rh2 B7 B6 112.7(4)
P1 Rh2 B7 B6 -161.6(2)
S1 Rh2 B7 B6 85.5(3)
B5 Rh2 B7 B6 38.5(3)
Cl Rh2 B7 B6 -30.4(9)
B3 Rh2 B7 B8 35.8(4)
P1 Rh2 B7 B8 121.5(3)
B6 Rh2 B7 B8 -76.9(4)
S1 Rh2 B7 B8 8.6(4)
B5 Rh2 B7 B8 -38.4(4)
Cl Rh2 B7 B8 -107.3(7)
B10 B7 B3 B8 21.1(4)
B6 B7 B3 B8 78.2(4)
Rh2 B7 B3 B8 139.6(4)
B10 B7 B3 B4 -20.5(5)
B6 B7 B3 B4 36.6(5)
B8 B7 B3 B4 -41.6(4)
Rh2 B7 B3 B4 98.0(4)
B10 B7 B3 S1 -80.9(5)
B6 B7 B3 S1 -23.8(6)
B8 B7 B3 S1 -102.0(5)
Rh2 B7 B3 S1 37.6(4)
B10 B7 B3 Rh2 -118.5(4)
B6 B7 B3 Rh2 -61.4(3)
B8 B7 B3 Rh2 -139.6(4)
B4 S1 B3 B8 16.2(4)
B5 S1 B3 B8 -41.1(4)
Rh2 S1 B3 B8 -106.1(4)
B4 S1 B3 B7 86.3(5)
B5 S1 B3 B7 29.1(5)
Rh2 S1 B3 B7 -35.9(4)
B5 S1 B3 B4 -57.2(3)
Rh2 S1 B3 B4 -122.3(3)
B4 S1 B3 Rh2 122.3(3)
B5 S1 B3 Rh2 65.0(2)
B7 Rh2 B3 B8 -38.7(4)
P1 Rh2 B3 B8 -140.1(4)
B6 Rh2 B3 B8 7.4(4)
S1 Rh2 B3 B8 105.6(5)
B5 Rh2 B3 B8 53.4(4)
Cl Rh2 B3 B8 127.4(4)
P1 Rh2 B3 B7 -101.5(3)
B6 Rh2 B3 B7 46.1(3)
S1 Rh2 B3 B7 144.3(4)
B5 Rh2 B3 B7 92.1(3)
Cl Rh2 B3 B7 166.1(2)
B7 Rh2 B3 B4 -96.6(5)
P1 Rh2 B3 B4 162.0(4)
B6 Rh2 B3 B4 -50.4(4)
S1 Rh2 B3 B4 47.7(3)
B5 Rh2 B3 B4 -4.4(4)
Cl Rh2 B3 B4 69.5(5)
B7 Rh2 B3 S1 -144.3(4)
P1 Rh2 B3 S1 114.29(15)
B6 Rh2 B3 S1 -98.1(2)
B5 Rh2 B3 S1 -52.1(2)
Cl Rh2 B3 S1 21.8(4)
B10 B6 B5 B9 -23.2(4)
B7 B6 B5 B9 -83.9(4)
P2 B6 B5 B9 114.3(5)
Rh2 B6 B5 B9 -135.3(3)
B10 B6 B5 B4 17.9(6)
B9 B6 B5 B4 41.1(4)
B7 B6 B5 B4 -42.8(5)
P2 B6 B5 B4 155.4(4)
Rh2 B6 B5 B4 -94.2(4)
B10 B6 B5 S1 78.0(6)
B9 B6 B5 S1 101.1(5)
B7 B6 B5 S1 17.2(6)
P2 B6 B5 S1 -144.5(4)
Rh2 B6 B5 S1 -34.1(4)
B10 B6 B5 Rh2 112.1(4)
B9 B6 B5 Rh2 135.3(3)
B7 B6 B5 Rh2 51.4(3)
P2 B6 B5 Rh2 -110.4(4)
B4 S1 B5 B6 -83.4(5)
B3 S1 B5 B6 -26.8(5)
Rh2 S1 B5 B6 34.2(4)
B4 S1 B5 B9 -14.0(4)
B3 S1 B5 B9 42.6(4)
Rh2 S1 B5 B9 103.6(4)
B3 S1 B5 B4 56.6(4)
Rh2 S1 B5 B4 117.6(3)
B4 S1 B5 Rh2 -117.6(3)
B3 S1 B5 Rh2 -61.0(2)
B7 Rh2 B5 B6 -42.5(3)
B3 Rh2 B5 B6 -93.2(3)
P1 Rh2 B5 B6 -137.1(4)
S1 Rh2 B5 B6 -147.8(4)
Cl Rh2 B5 B6 123.9(3)
B7 Rh2 B5 B9 -0.9(4)
B3 Rh2 B5 B9 -51.7(4)
P1 Rh2 B5 B9 -95.6(6)
B6 Rh2 B5 B9 41.6(4)
S1 Rh2 B5 B9 -106.2(4)
Cl Rh2 B5 B9 165.5(3)
B7 Rh2 B5 B4 55.1(4)
B3 Rh2 B5 B4 4.4(4)
P1 Rh2 B5 B4 -39.5(8)
B6 Rh2 B5 B4 97.6(5)
S1 Rh2 B5 B4 -50.1(3)
Cl Rh2 B5 B4 -138.5(4)
B7 Rh2 B5 S1 105.3(2)
B3 Rh2 B5 S1 54.5(2)
P1 Rh2 B5 S1 10.6(6)
B6 Rh2 B5 S1 147.8(4)
Cl Rh2 B5 S1 -88.31(16)
B5 B6 B10 B9 23.9(5)
B7 B6 B10 B9 116.6(5)
P2 B6 B10 B9 -119.3(4)
Rh2 B6 B10 B9 102.6(4)
B5 B6 B10 B8 -33.4(6)
B9 B6 B10 B8 -57.3(5)
B7 B6 B10 B8 59.3(5)
P2 B6 B10 B8 -176.6(4)
Rh2 B6 B10 B8 45.3(6)
B5 B6 B10 B7 -92.7(5)
B9 B6 B10 B7 -116.6(5)
P2 B6 B10 B7 124.1(4)
Rh2 B6 B10 B7 -14.0(4)
B3 B7 B10 B6 91.3(5)
B8 B7 B10 B6 112.6(5)
Rh2 B7 B10 B6 15.7(5)
B3 B7 B10 B9 34.6(5)
B6 B7 B10 B9 -56.8(4)
B8 B7 B10 B9 55.8(5)
Rh2 B7 B10 B9 -41.0(6)
B3 B7 B10 B8 -21.2(4)
B6 B7 B10 B8 -112.6(5)
Rh2 B7 B10 B8 -96.8(5)
B6 B10 B8 B4 37.7(7)
B9 B10 B8 B4 -20.1(5)
B7 B10 B8 B4 97.1(6)
B6 B10 B8 B3 -36.3(7)
B9 B10 B8 B3 -94.1(6)
B7 B10 B8 B3 23.1(5)
B6 B10 B8 B9 57.8(5)
B7 B10 B8 B9 117.2(5)
B6 B10 B8 B7 -59.4(4)
B9 B10 B8 B7 -117.2(5)
B7 B3 B8 B10 -22.3(5)
B4 B3 B8 B10 105.9(6)
S1 B3 B8 B10 89.2(6)
Rh2 B3 B8 B10 16.1(7)
B7 B3 B8 B4 -128.2(4)
S1 B3 B8 B4 -16.7(4)
Rh2 B3 B8 B4 -89.8(4)
B7 B3 B8 B9 -83.1(5)
B4 B3 B8 B9 45.1(4)
S1 B3 B8 B9 28.4(6)
Rh2 B3 B8 B9 -44.7(6)
B4 B3 B8 B7 128.2(4)
S1 B3 B8 B7 111.5(4)
Rh2 B3 B8 B7 38.4(4)
B3 B7 B8 B10 155.7(5)
B6 B7 B8 B10 49.6(4)
Rh2 B7 B8 B10 115.0(4)
B10 B7 B8 B4 -106.2(6)
B3 B7 B8 B4 49.5(5)
B6 B7 B8 B4 -56.7(5)
Rh2 B7 B8 B4 8.8(6)
B10 B7 B8 B3 -155.7(5)
B6 B7 B8 B3 -106.2(4)
Rh2 B7 B8 B3 -40.7(4)
B10 B7 B8 B9 -48.5(4)
B3 B7 B8 B9 107.2(5)
B6 B7 B8 B9 1.1(5)
Rh2 B7 B8 B9 66.5(5)
B10 B8 B4 B9 19.8(5)
B3 B8 B4 B9 127.2(5)
B7 B8 B4 B9 81.2(5)
B10 B8 B4 S1 -89.6(6)
B3 B8 B4 S1 17.9(4)
B9 B8 B4 S1 -109.3(5)
B7 B8 B4 S1 -28.1(6)
B10 B8 B4 B3 -107.5(6)
B9 B8 B4 B3 -127.2(5)
B7 B8 B4 B3 -46.1(4)
B10 B8 B4 B5 -27.0(7)
B3 B8 B4 B5 80.5(4)
B9 B8 B4 B5 -46.7(4)
B7 B8 B4 B5 34.5(6)
B5 S1 B4 B8 87.4(5)
B3 S1 B4 B8 -17.0(4)
Rh2 S1 B4 B8 32.2(5)
B5 S1 B4 B9 15.1(5)
B3 S1 B4 B9 -89.3(6)
Rh2 S1 B4 B9 -40.1(5)
B5 S1 B4 B3 104.5(4)
Rh2 S1 B4 B3 49.2(3)
B3 S1 B4 B5 -104.5(4)
Rh2 S1 B4 B5 -55.2(3)
B7 B3 B4 B8 45.5(4)
S1 B3 B4 B8 161.9(4)
Rh2 B3 B4 B8 109.2(4)
B8 B3 B4 B9 -46.7(5)
B7 B3 B4 B9 -1.1(6)
S1 B3 B4 B9 115.2(5)
Rh2 B3 B4 B9 62.5(5)
B8 B3 B4 S1 -161.9(4)
B7 B3 B4 S1 -116.3(4)
Rh2 B3 B4 S1 -52.7(3)
B8 B3 B4 B5 -104.0(5)
B7 B3 B4 B5 -58.5(5)
S1 B3 B4 B5 57.8(3)
Rh2 B3 B4 B5 5.1(5)
B6 B5 B4 B8 5.1(6)
B9 B5 B4 B8 49.6(5)
S1 B5 B4 B8 -114.8(5)
Rh2 B5 B4 B8 -60.8(5)
B6 B5 B4 B9 -44.5(5)
S1 B5 B4 B9 -164.3(5)
Rh2 B5 B4 B9 -110.3(4)
B6 B5 B4 S1 119.8(4)
B9 B5 B4 S1 164.3(5)
Rh2 B5 B4 S1 54.0(2)
B6 B5 B4 B3 61.0(5)
B9 B5 B4 B3 105.5(5)
S1 B5 B4 B3 -58.8(3)
Rh2 B5 B4 B3 -4.8(4)
B6 B10 B9 B4 -94.2(5)
B8 B10 B9 B4 19.8(5)
B7 B10 B9 B4 -36.9(6)
B6 B10 B9 B5 -22.9(4)
B8 B10 B9 B5 91.1(5)
B7 B10 B9 B5 34.4(6)
B6 B10 B9 B8 -114.0(5)
B7 B10 B9 B8 -56.7(4)
B8 B10 B9 B6 114.0(5)
B7 B10 B9 B6 57.3(4)
B8 B4 B9 B10 -19.7(5)
S1 B4 B9 B10 88.0(6)
B3 B4 B9 B10 23.5(6)
B5 B4 B9 B10 103.5(5)
B8 B4 B9 B5 -123.1(5)
S1 B4 B9 B5 -15.5(5)
B3 B4 B9 B5 -80.0(5)
S1 B4 B9 B8 107.7(6)
B3 B4 B9 B8 43.1(4)
B5 B4 B9 B8 123.1(5)
B8 B4 B9 B6 -79.3(5)
S1 B4 B9 B6 28.3(7)
B3 B4 B9 B6 -36.2(6)
B5 B4 B9 B6 43.8(4)
B6 B5 B9 B10 22.5(4)
B4 B5 B9 B10 -105.8(5)
S1 B5 B9 B10 -91.3(5)
Rh2 B5 B9 B10 -20.7(5)
B6 B5 B9 B4 128.3(5)
S1 B5 B9 B4 14.6(4)
Rh2 B5 B9 B4 85.1(4)
B6 B5 B9 B8 81.8(5)
B4 B5 B9 B8 -46.5(5)
S1 B5 B9 B8 -31.9(6)
Rh2 B5 B9 B8 38.7(5)
B4 B5 B9 B6 -128.3(5)
S1 B5 B9 B6 -113.7(4)
Rh2 B5 B9 B6 -43.2(3)
B4 B8 B9 B10 158.3(6)
B3 B8 B9 B10 108.6(6)
B7 B8 B9 B10 48.6(4)
B10 B8 B9 B4 -158.3(6)
B3 B8 B9 B4 -49.7(5)
B7 B8 B9 B4 -109.7(5)
B10 B8 B9 B5 -107.0(5)
B4 B8 B9 B5 51.3(5)
B3 B8 B9 B5 1.6(6)
B7 B8 B9 B5 -58.4(5)
B10 B8 B9 B6 -49.7(4)
B4 B8 B9 B6 108.6(5)
B3 B8 B9 B6 58.9(6)
B7 B8 B9 B6 -1.1(5)
B5 B6 B9 B10 -154.6(5)
B7 B6 B9 B10 -49.2(4)
P2 B6 B9 B10 93.1(5)
Rh2 B6 B9 B10 -108.1(4)
B10 B6 B9 B4 106.7(5)
B5 B6 B9 B4 -47.9(5)
B7 B6 B9 B4 57.5(5)
P2 B6 B9 B4 -160.2(5)
Rh2 B6 B9 B4 -1.4(6)
B10 B6 B9 B5 154.6(5)
B7 B6 B9 B5 105.4(4)
P2 B6 B9 B5 -112.3(5)
Rh2 B6 B9 B5 46.5(4)
B10 B6 B9 B8 50.3(4)
B5 B6 B9 B8 -104.3(5)
B7 B6 B9 B8 1.1(5)
P2 B6 B9 B8 143.4(5)
Rh2 B6 B9 B8 -57.8(5)
